data_1565002
loop_
_publ_author_name
'Akopov, Georgiy'
'Hewage, Nethmi'
'Yox, Philip'
'Viswanathan , Gayatri'
'Lee, Shannon'
'Hulsebosch, Liam'
'Cady, Sarah'
'Paterson, Alexander L.'
'Perras, Fr\'ed\'eric A.'
'Xu, Wenqian'
'Wu, Kui'
'Mudryk, Yaroslav'
'Kovnir, Kirill'

_publ_section_title
;
 &#x000D; Synthesis-Enabled Exploration of Chiral and Polar Multivalent
 Quaternary Sulfides&#x000D;
;
_journal_name_full 'Chemical Science'
_journal_paper_doi 10.1039/D1SC03685H
_journal_year 2021
_chemical_formula_sum 'Fe1.05 La6 S14 Si2'
_chemical_formula_weight 1397.12
_space_group_crystal_system hexagonal
_space_group_IT_number 173
_space_group_name_Hall 'P 6c'
_space_group_name_H-M_alt 'P 63'
_audit_creation_method SHELXL-2018/3
_audit_update_record
;
2021-09-26 deposited with the CCDC.	2021-10-18 downloaded from the CCDC.
;
_cell_angle_alpha 90
_cell_angle_beta 90
_cell_angle_gamma 120
_cell_formula_units_Z 1
_cell_length_a 10.2991(3)
_cell_length_b 10.2991(3)
_cell_length_c 5.7389(3)
_cell_measurement_reflns_used 9968
_cell_measurement_temperature 100(2)
_cell_measurement_theta_max 40.23
_cell_measurement_theta_min 2.28
_cell_volume 527.18(4)
_computing_structure_refinement 'SHELXL-2018/3 (Sheldrick, 2018)'
_computing_structure_solution 'SHELXT 2018/2 (Sheldrick, 2018)'
_diffrn_ambient_temperature 100(2)
_diffrn_measured_fraction_theta_full 0.997
_diffrn_measured_fraction_theta_max 0.999
_diffrn_measurement_device_type 'Bruker APEX III CMOS area-detector'
_diffrn_measurement_method 'profile data from \w scans'
_diffrn_radiation_type MoK\a
_diffrn_radiation_wavelength 0.71073
_diffrn_reflns_av_R_equivalents 0.0501
_diffrn_reflns_av_unetI/netI 0.0252
_diffrn_reflns_Laue_measured_fraction_full 0.997
_diffrn_reflns_Laue_measured_fraction_max 0.999
_diffrn_reflns_limit_h_max 17
_diffrn_reflns_limit_h_min -17
_diffrn_reflns_limit_k_max 17
_diffrn_reflns_limit_k_min -16
_diffrn_reflns_limit_l_max 9
_diffrn_reflns_limit_l_min -9
_diffrn_reflns_number 17842
_diffrn_reflns_point_group_measured_fraction_full 0.997
_diffrn_reflns_point_group_measured_fraction_max 0.999
_diffrn_reflns_theta_full 25.242
_diffrn_reflns_theta_max 36.985
_diffrn_reflns_theta_min 3.957
_diffrn_source 'fine-focus sealed tube'
_exptl_absorpt_coefficient_mu 14.062
_exptl_absorpt_correction_T_max 0.748
_exptl_absorpt_correction_T_min 0.607
_exptl_absorpt_correction_type multi-scan
_exptl_absorpt_process_details SADABS
_exptl_crystal_colour red
_exptl_crystal_density_diffrn 4.401
_exptl_crystal_description plate
_exptl_crystal_F_000 621
_exptl_crystal_size_max 0.060
_exptl_crystal_size_mid 0.043
_exptl_crystal_size_min 0.028
_refine_diff_density_max 0.834
_refine_diff_density_min -1.516
_refine_diff_density_rms 0.227
_refine_ls_abs_structure_details
;
 Refined as an inversion twin.
;
_refine_ls_abs_structure_Flack 0.01(2)
_refine_ls_extinction_method none
_refine_ls_goodness_of_fit_ref 1.122
_refine_ls_hydrogen_treatment undef
_refine_ls_matrix_type full
_refine_ls_number_parameters 38
_refine_ls_number_reflns 1787
_refine_ls_number_restraints 0
_refine_ls_restrained_S_all 1.122
_refine_ls_R_factor_all 0.0239
_refine_ls_R_factor_gt 0.0188
_refine_ls_shift/su_max 0.001
_refine_ls_shift/su_mean 0.000
_refine_ls_structure_factor_coef Fsqd
_refine_ls_weighting_details 'w=1/[\s^2^(Fo^2^)+(0.0145P)^2^] where P=(Fo^2^+2Fc^2^)/3'
_refine_ls_weighting_scheme calc
_refine_ls_wR_factor_gt 0.0355
_refine_ls_wR_factor_ref 0.0364
_reflns_Friedel_coverage 0.856
_reflns_Friedel_fraction_full 0.997
_reflns_Friedel_fraction_max 0.999
_reflns_number_gt 1637
_reflns_number_total 1787
_reflns_threshold_expression 'I > 2\s(I)'
_cod_data_source_file d1sc03685h2.cif
_cod_data_source_block GA1728_La6FeSi2S14
_cod_database_code 1565002
_shelx_shelxl_version_number 2018/3
_shelx_space_group_comment
;
The symmetry employed for this shelxl refinement is uniquely defined
by the following loop, which should always be used as a source of
symmetry information in preference to the above space-group names.
They are only intended as comments.
;
_shelx_estimated_absorpt_t_min 0.486
_shelx_estimated_absorpt_t_max 0.694

loop_
_space_group_symop_operation_xyz
'x, y, z'
'-y, x-y, z'
'-x+y, -x, z'
'-x, -y, z+1/2'
'y, -x+y, z+1/2'
'x-y, x, z+1/2'

loop_
_atom_site_label
_atom_site_type_symbol
_atom_site_fract_x
_atom_site_fract_y
_atom_site_fract_z
_atom_site_U_iso_or_equiv
_atom_site_adp_type
_atom_site_occupancy
_atom_site_site_symmetry_order
_atom_site_calc_flag
_atom_site_refinement_flags_posn
_atom_site_refinement_flags_adp
_atom_site_refinement_flags_occupancy
_atom_site_disorder_assembly
_atom_site_disorder_group
La1 La 0.64223(2) 0.76650(2) -0.2598(7) 0.00345(4) Uani 1 1 d . . . . .
Fe1 Fe 0.000000 0.000000 0.000000 0.0062(4) Uani 0.524(4) 3 d S T P . .
Si1 Si 0.333333 0.666667 0.1566(8) 0.0012(3) Uani 1 3 d S T P . .
S1 S 0.41042(11) 0.52425(10) 0.0179(7) 0.00409(15) Uani 1 1 d . . . . .
S2 S 0.333333 0.666667 0.5222(8) 0.0043(3) Uani 1 3 d S T P . .
S3 S 0.84116(9) 1.08292(9) -0.2480(7) 0.00571(14) Uani 1 1 d . . . . .

loop_
_atom_site_aniso_label
_atom_site_aniso_U_11
_atom_site_aniso_U_22
_atom_site_aniso_U_33
_atom_site_aniso_U_23
_atom_site_aniso_U_13
_atom_site_aniso_U_12
La1 0.00348(7) 0.00302(7) 0.00373(7) -0.00007(13) 0.00033(13) 0.00153(6)
Fe1 0.0036(5) 0.0036(5) 0.0114(8) 0.000 0.000 0.0018(2)
Si1 0.0013(4) 0.0013(4) 0.0010(6) 0.000 0.000 0.0006(2)
S1 0.0042(4) 0.0034(4) 0.0046(3) 0.0004(3) 0.0002(3) 0.0019(3)
S2 0.0049(4) 0.0049(4) 0.0033(6) 0.000 0.000 0.0024(2)
S3 0.0049(3) 0.0037(3) 0.0076(3) 0.0006(5) 0.0004(5) 0.0014(3)

loop_
_atom_type_symbol
_atom_type_description
_atom_type_scat_dispersion_real
_atom_type_scat_dispersion_imag
_atom_type_scat_source
Fe Fe 0.3463 0.8444 'International Tables Vol C Tables 4.2.6.8 and 6.1.1.4'
La La -0.2871 2.4523 'International Tables Vol C Tables 4.2.6.8 and 6.1.1.4'
S S 0.1246 0.1234 'International Tables Vol C Tables 4.2.6.8 and 6.1.1.4'
Si Si 0.0817 0.0704 'International Tables Vol C Tables 4.2.6.8 and 6.1.1.4'

loop_
_geom_angle_atom_site_label_1
_geom_angle_atom_site_label_2
_geom_angle_atom_site_label_3
_geom_angle
_geom_angle_site_symmetry_1
_geom_angle_site_symmetry_3
_geom_angle_publ_flag
S3 La1 S3 82.99(3) . 2_765 ?
S3 La1 S1 140.98(4) . . ?
S3 La1 S1 111.03(3) 2_765 . ?
S3 La1 S3 76.25(3) . 6_654 ?
S3 La1 S3 75.94(3) 2_765 6_654 ?
S1 La1 S3 141.49(3) . 6_654 ?
S3 La1 S1 75.60(3) . 2_665 ?
S3 La1 S1 140.20(4) 2_765 2_665 ?
S1 La1 S1 70.83(4) . 2_665 ?
S3 La1 S1 128.67(3) 6_654 2_665 ?
S3 La1 S1 143.74(3) . 4_664 ?
S3 La1 S1 71.01(3) 2_765 4_664 ?
S1 La1 S1 73.771(18) . 4_664 ?
S3 La1 S1 73.27(3) 6_654 4_664 ?
S1 La1 S1 139.89(2) 2_665 4_664 ?
S3 La1 S2 115.03(2) . 1_554 ?
S3 La1 S2 150.26(3) 2_765 1_554 ?
S1 La1 S2 70.67(3) . 1_554 ?
S3 La1 S2 85.33(4) 6_654 1_554 ?
S1 La1 S2 69.37(3) 2_665 1_554 ?
S1 La1 S2 81.67(2) 4_664 1_554 ?
S3 La1 S3 74.24(3) . 6_655 ?
S3 La1 S3 73.96(3) 2_765 6_655 ?
S1 La1 S3 75.24(3) . 6_655 ?
S3 La1 S3 139.82(3) 6_654 6_655 ?
S1 La1 S3 68.16(3) 2_665 6_655 ?
S1 La1 S3 119.68(2) 4_664 6_655 ?
S2 La1 S3 132.04(3) 1_554 6_655 ?
S3 La1 Fe1 47.22(3) . 4_664 ?
S3 La1 Fe1 47.14(3) 2_765 4_664 ?
S1 La1 Fe1 158.05(4) . 4_664 ?
S3 La1 Fe1 46.43(6) 6_654 4_664 ?
S1 La1 Fe1 122.81(3) 2_665 4_664 ?
S1 La1 Fe1 96.82(4) 4_664 4_664 ?
S2 La1 Fe1 128.53(6) 1_554 4_664 ?
S3 La1 Fe1 93.39(6) 6_655 4_664 ?
S3 La1 Fe1 46.40(3) . 1_665 ?
S3 La1 Fe1 46.34(3) 2_765 1_665 ?
S1 La1 Fe1 118.43(6) . 1_665 ?
S3 La1 Fe1 94.19(6) 6_654 1_665 ?
S1 La1 Fe1 96.33(4) 2_665 1_665 ?
S1 La1 Fe1 117.02(3) 4_664 1_665 ?
S2 La1 Fe1 160.384(7) 1_554 1_665 ?
S3 La1 Fe1 45.64(6) 6_655 1_665 ?
Fe1 La1 Fe1 47.756(4) 4_664 1_665 ?
S3 Fe1 S3 93.15(11) 2_655 1_445 ?
S3 Fe1 S3 93.15(11) 2_655 3_565 ?
S3 Fe1 S3 93.15(11) 1_445 3_565 ?
S3 Fe1 S3 179.58(15) 2_655 5_455 ?
S3 Fe1 S3 87.136(14) 1_445 5_455 ?
S3 Fe1 S3 87.136(14) 3_565 5_455 ?
S3 Fe1 S3 87.136(14) 2_655 4_665 ?
S3 Fe1 S3 179.58(15) 1_445 4_665 ?
S3 Fe1 S3 87.136(14) 3_565 4_665 ?
S3 Fe1 S3 92.58(11) 5_455 4_665 ?
S3 Fe1 S3 87.136(14) 2_655 6_545 ?
S3 Fe1 S3 87.136(14) 1_445 6_545 ?
S3 Fe1 S3 179.58(15) 3_565 6_545 ?
S3 Fe1 S3 92.58(11) 5_455 6_545 ?
S3 Fe1 S3 92.58(11) 4_665 6_545 ?
S3 Fe1 Fe1 123.00(8) 2_655 4 ?
S3 Fe1 Fe1 123.00(8) 1_445 4 ?
S3 Fe1 Fe1 123.00(8) 3_565 4 ?
S3 Fe1 Fe1 56.58(8) 5_455 4 ?
S3 Fe1 Fe1 56.58(8) 4_665 4 ?
S3 Fe1 Fe1 56.58(8) 6_545 4 ?
S3 Fe1 Fe1 57.00(8) 2_655 4_554 ?
S3 Fe1 Fe1 57.00(8) 1_445 4_554 ?
S3 Fe1 Fe1 57.00(8) 3_565 4_554 ?
S3 Fe1 Fe1 123.42(8) 5_455 4_554 ?
S3 Fe1 Fe1 123.42(8) 4_665 4_554 ?
S3 Fe1 Fe1 123.42(8) 6_545 4_554 ?
Fe1 Fe1 Fe1 180.0 4 4_554 ?
S3 Fe1 La1 126.57(3) 2_655 4_665 ?
S3 Fe1 La1 127.04(3) 1_445 4_665 ?
S3 Fe1 La1 56.05(3) 3_565 4_665 ?
S3 Fe1 La1 53.39(4) 5_455 4_665 ?
S3 Fe1 La1 52.92(4) 4_665 4_665 ?
S3 Fe1 La1 123.53(13) 6_545 4_665 ?
Fe1 Fe1 La1 66.95(6) 4 4_665 ?
Fe1 Fe1 La1 113.05(6) 4_554 4_665 ?
S3 Fe1 La1 56.05(3) 2_655 6_545 ?
S3 Fe1 La1 126.57(3) 1_445 6_545 ?
S3 Fe1 La1 127.04(3) 3_565 6_545 ?
S3 Fe1 La1 123.53(13) 5_455 6_545 ?
S3 Fe1 La1 53.39(4) 4_665 6_545 ?
S3 Fe1 La1 52.92(4) 6_545 6_545 ?
Fe1 Fe1 La1 66.95(6) 4 6_545 ?
Fe1 Fe1 La1 113.05(6) 4_554 6_545 ?
La1 Fe1 La1 105.67(7) 4_665 6_545 ?
S3 Fe1 La1 127.04(3) 2_655 5_455 ?
S3 Fe1 La1 56.05(3) 1_445 5_455 ?
S3 Fe1 La1 126.57(3) 3_565 5_455 ?
S3 Fe1 La1 52.92(4) 5_455 5_455 ?
S3 Fe1 La1 123.53(13) 4_665 5_455 ?
S3 Fe1 La1 53.39(4) 6_545 5_455 ?
Fe1 Fe1 La1 66.95(6) 4 5_455 ?
Fe1 Fe1 La1 113.05(6) 4_554 5_455 ?
La1 Fe1 La1 105.67(7) 4_665 5_455 ?
La1 Fe1 La1 105.67(7) 6_545 5_455 ?
S3 Fe1 La1 52.74(4) 2_655 1_445 ?
S3 Fe1 La1 52.28(4) 1_445 1_445 ?
S3 Fe1 La1 122.29(13) 3_565 1_445 ?
S3 Fe1 La1 127.31(2) 5_455 1_445 ?
S3 Fe1 La1 127.77(2) 4_665 1_445 ?
S3 Fe1 La1 58.13(3) 6_545 1_445 ?
Fe1 Fe1 La1 114.71(6) 4 1_445 ?
Fe1 Fe1 La1 65.29(6) 4_554 1_445 ?
La1 Fe1 La1 178.34(12) 4_665 1_445 ?
La1 Fe1 La1 75.266(3) 6_545 1_445 ?
La1 Fe1 La1 75.266(3) 5_455 1_445 ?
S2 Si1 S1 111.83(5) . 3_565 ?
S2 Si1 S1 111.83(5) . 2_665 ?
S1 Si1 S1 107.01(5) 3_565 2_665 ?
S2 Si1 S1 111.83(5) . . ?
S1 Si1 S1 107.01(5) 3_565 . ?
S1 Si1 S1 107.01(6) 2_665 . ?
Si1 S1 La1 92.43(4) . . ?
Si1 S1 La1 89.67(4) . 3_565 ?
La1 S1 La1 110.28(3) . 3_565 ?
Si1 S1 La1 125.01(5) . 4_665 ?
La1 S1 La1 137.52(3) . 4_665 ?
La1 S1 La1 91.11(3) 3_565 4_665 ?
Si1 S2 La1 113.98(3) . 2_666 ?
Si1 S2 La1 113.98(3) . 3_566 ?
La1 S2 La1 104.61(3) 2_666 3_566 ?
Si1 S2 La1 113.98(3) . 1_556 ?
La1 S2 La1 104.61(3) 2_666 1_556 ?
La1 S2 La1 104.61(3) 3_566 1_556 ?
Fe1 S3 Fe1 66.42(2) 1_665 4_664 ?
Fe1 S3 La1 81.32(3) 1_665 . ?
Fe1 S3 La1 79.85(3) 4_664 . ?
Fe1 S3 La1 80.92(3) 1_665 3_675 ?
Fe1 S3 La1 79.47(3) 4_664 3_675 ?
La1 S3 La1 156.83(3) . 3_675 ?
Fe1 S3 La1 77.52(8) 1_665 5_565 ?
Fe1 S3 La1 143.94(8) 4_664 5_565 ?
La1 S3 La1 95.50(4) . 5_565 ?
La1 S3 La1 95.06(4) 3_675 5_565 ?
Fe1 S3 La1 142.65(8) 1_665 5_564 ?
Fe1 S3 La1 76.23(8) 4_664 5_564 ?
La1 S3 La1 92.77(4) . 5_564 ?
La1 S3 La1 92.37(4) 3_675 5_564 ?
La1 S3 La1 139.82(3) 5_565 5_564 ?

loop_
_geom_bond_atom_site_label_1
_geom_bond_atom_site_label_2
_geom_bond_distance
_geom_bond_site_symmetry_2
_geom_bond_publ_flag
La1 S3 2.8540(9) . ?
La1 S3 2.8749(9) 2_765 ?
La1 S1 2.9168(10) . ?
La1 S3 2.9917(16) 6_654 ?
La1 S1 3.0186(10) 2_665 ?
La1 S1 3.0438(10) 4_664 ?
La1 S2 3.0776(7) 1_554 ?
La1 S3 3.1188(15) 6_655 ?
La1 Fe1 3.5212(16) 4_664 ?
La1 Fe1 3.5668(17) 1_665 ?
Fe1 S3 2.613(2) 2_655 ?
Fe1 S3 2.613(2) 1_445 ?
Fe1 S3 2.613(2) 3_565 ?
Fe1 S3 2.626(2) 5_455 ?
Fe1 S3 2.626(2) 4_665 ?
Fe1 S3 2.626(2) 6_545 ?
Fe1 Fe1 2.86945(15) 4 ?
Fe1 Fe1 2.86945(15) 4_554 ?
Si1 S2 2.099(2) . ?
Si1 S1 2.1400(12) 3_565 ?
Si1 S1 2.1400(12) 2_665 ?
Si1 S1 2.1400(12) . ?
